data_9004063
loop_
_publ_author_name
'Qurashi, M. M.'
'Barnes, W. H.'

_publ_section_title
;
 The structures of the minerals of the descloizite and adelite groups:
 V - descloizite and conichalcite (part 3). The structure of descloizite
;
_journal_name_full 'The Canadian Mineralogist'
_journal_page_first 23
_journal_page_last 39
_journal_volume 8
_journal_year 1964
_chemical_formula_sum 'H O5 Pb V Zn'
_chemical_name_mineral Descloizite
_space_group_IT_number 19
_symmetry_space_group_name_Hall 'P 2ac 2ab'
_symmetry_space_group_name_H-M 'P 21 21 21'
_cell_angle_alpha 90
_cell_angle_beta 90
_cell_angle_gamma 90
_cell_formula_units_Z 4
_cell_length_a 7.60
_cell_length_b 6.07
_cell_length_c 9.44
_cell_volume 435.486
_database_code_amcsd 0005082
_exptl_crystal_density_diffrn 6.170
_cod_original_formula_sum 'Pb Zn V O5 H'
_cod_database_code 9004063

loop_
_space_group_symop_operation_xyz
x,y,z
-x,1/2+y,1/2-z
1/2+x,1/2-y,-z
1/2-x,-y,1/2+z

loop_
_atom_site_label
_atom_site_fract_x
_atom_site_fract_y
_atom_site_fract_z
_atom_site_U_iso_or_equiv
_atom_site_type_symbol
_atom_site_attached_hydrogens
Pb 0.12800 0.25300 0.42600 0.01900 Pb 0
Zn 0.00000 0.00300 0.75000 0.01900 Zn 0
V 0.36700 -0.24600 0.56500 0.01900 V 0
O1 0.19600 -0.26500 0.67000 0.01900 O 0
O2 0.54000 -0.22600 0.66800 0.01900 O 0
O3 0.38000 0.51600 0.45600 0.01900 O 0
O4 0.37900 -0.01300 0.44700 0.01900 O 0
O-H5 0.14200 0.26000 0.69100 0.01900 O 1

loop_
_cod_changelog_entry_id
_cod_changelog_entry_author
_cod_changelog_entry_date
_cod_changelog_entry_text
1
;cod-tools version 3.8.0
Id: cif_guess_AMCSD_atom_types 9574 2023-05-10 09:00:05Z saulius
;
2023-05-10T18:48:36+03:00
;Derived atom types and hydrogen counts
from atom names that follow the AMCSD naming convention
(Wat == water, O-H == hydroxyl).
;

loop_
_cod_related_entry_id
_cod_related_entry_database
_cod_related_entry_code
1 AMCSD 0005082
